data_1527778
loop_
_publ_author_name
'Matkovic, P.'
'Matkovic, T.'
'Vickovic, I.'

_publ_section_title
;
 Crystal structure of the compound Fe Zr3
;
_journal_name_full 'Metalurgija, Croatia'
_journal_page_first 3
_journal_page_last 6
_journal_volume 29
_journal_year 1990
_chemical_formula_sum 'Fe Zr3'
_space_group_IT_number 63
_symmetry_space_group_name_Hall '-C 2c 2'
_symmetry_space_group_name_H-M 'C m c m'
_cell_angle_alpha 90
_cell_angle_beta 90
_cell_angle_gamma 90
_cell_formula_units_Z 4
_cell_length_a 3.321
_cell_length_b 10.966
_cell_length_c 8.825
_cell_volume 321.390
_citation_journal_id_ASTM METABK
_cod_data_source_file Matkovic_METABK_1990_489.cif
_cod_data_source_block Fe1Zr3
_cod_original_cell_volume 321.3896
_cod_original_formula_sum 'Fe1 Zr3'
_cod_database_code 1527778

loop_
_symmetry_equiv_pos_as_xyz
x,y,z
-x,-y,z+1/2
x,-y,-z
-x,y,-z+1/2
-x,-y,-z
x,y,-z-1/2
-x,y,z
x,-y,z-1/2
x+1/2,y+1/2,z
-x+1/2,-y+1/2,z+1/2
x+1/2,-y+1/2,-z
-x+1/2,y+1/2,-z+1/2
-x+1/2,-y+1/2,-z
x+1/2,y+1/2,-z-1/2
-x+1/2,y+1/2,z
x+1/2,-y+1/2,z-1/2

loop_
_atom_site_label
_atom_site_type_symbol
_atom_site_fract_x
_atom_site_fract_y
_atom_site_fract_z
_atom_site_occupancy
_atom_site_U_iso_or_equiv
Fe1 Fe 0 0.761 0.25 1 0.0
Zr1 Zr 0 0.4307 0.25 1 0.0
Zr2 Zr 0 0.1373 0.0581 1 0.0
